data_7005187
loop_
_publ_author_name
'Ghosh, Sushobhan'
'Mukherjee, Partha Sarathi'

_publ_section_title
;
 Self-assembly of metal-organic hybrid nanoscopic rectangles.
;
_journal_issue 24
_journal_name_full 'Dalton transactions (Cambridge, England : 2003)'
_journal_page_first 2542
_journal_page_last 2546
_journal_paper_doi 10.1039/b617513a
_journal_year 2007
_chemical_formula_moiety 'C98 H154 N6 O2 P8 Pt4 4+, 4(N O3 1-)'
_chemical_formula_sum 'C98 H154 N10 O14 P8 Pt4'
_chemical_formula_weight 2724.43
_chemical_name_common Pt4-rectangle
_chemical_name_systematic
;
?
;
_space_group_IT_number 15
_symmetry_cell_setting monoclinic
_symmetry_space_group_name_Hall '-C 2yc'
_symmetry_space_group_name_H-M 'C 1 2/c 1'
_atom_sites_solution_hydrogens geom
_atom_sites_solution_primary direct
_atom_sites_solution_secondary difmap
_audit_creation_method SHELXL-97
_cell_angle_alpha 90.00
_cell_angle_beta 98.1700(10)
_cell_angle_gamma 90.00
_cell_formula_units_Z 4
_cell_length_a 40.6123(13)
_cell_length_b 14.7952(4)
_cell_length_c 20.0041(7)
_cell_measurement_reflns_used 12732
_cell_measurement_temperature 150(2)
_cell_measurement_theta_max 27.485
_cell_measurement_theta_min 1.018
_cell_volume 11897.8(7)
_computing_cell_refinement DENZO-SMN
_computing_data_collection 'Nonius COLLECT'
_computing_data_reduction DENZO-SMN
_computing_molecular_graphics 'WinGX, Ortep3'
_computing_structure_refinement 'SHELXL-97 (Sheldrick, 1997)'
_computing_structure_solution SIR97
_diffrn_ambient_temperature 150(2)
_diffrn_measured_fraction_theta_full 0.991
_diffrn_measured_fraction_theta_max 0.991
_diffrn_measurement_device_type 'Nonius KappaCCD Diffractometer'
_diffrn_radiation_monochromator graphite
_diffrn_radiation_source 'fine-focus sealed tube'
_diffrn_radiation_type MoK\a
_diffrn_radiation_wavelength 0.71073
_diffrn_reflns_av_R_equivalents 0.0693
_diffrn_reflns_av_sigmaI/netI 0.0862
_diffrn_reflns_limit_h_max 52
_diffrn_reflns_limit_h_min -52
_diffrn_reflns_limit_k_max 19
_diffrn_reflns_limit_k_min -19
_diffrn_reflns_limit_l_max 25
_diffrn_reflns_limit_l_min -25
_diffrn_reflns_number 25167
_diffrn_reflns_theta_full 27.43
_diffrn_reflns_theta_max 27.43
_diffrn_reflns_theta_min 1.75
_exptl_absorpt_coefficient_mu 4.853
_exptl_absorpt_correction_T_max 0.5711
_exptl_absorpt_correction_T_min 0.2600
_exptl_absorpt_correction_type multi-scan
_exptl_absorpt_process_details 'DENZO-SMN (Otwinowski & Minor)'
_exptl_crystal_colour orange
_exptl_crystal_density_diffrn 1.521
_exptl_crystal_density_method 'not measured'
_exptl_crystal_description plate
_exptl_crystal_F_000 5424
_exptl_crystal_size_max 0.38
_exptl_crystal_size_mid 0.28
_exptl_crystal_size_min 0.13
_refine_diff_density_max 3.194
_refine_diff_density_min -2.493
_refine_diff_density_rms 0.190
_refine_ls_extinction_method none
_refine_ls_goodness_of_fit_ref 1.106
_refine_ls_hydrogen_treatment constr
_refine_ls_matrix_type full
_refine_ls_number_parameters 513
_refine_ls_number_reflns 13441
_refine_ls_number_restraints 48
_refine_ls_restrained_S_all 1.106
_refine_ls_R_factor_all 0.1479
_refine_ls_R_factor_gt 0.0823
_refine_ls_shift/su_max 0.001
_refine_ls_shift/su_mean 0.000
_refine_ls_structure_factor_coef Fsqd
_refine_ls_weighting_details 'calc w=1/[\s^2^(Fo^2^)+(0.1003P)^2^+136.1806P] where P=(Fo^2^+2Fc^2^)/3'
_refine_ls_weighting_scheme calc
_refine_ls_wR_factor_gt 0.2179
_refine_ls_wR_factor_ref 0.2427
_reflns_number_gt 7163
_reflns_number_total 13441
_reflns_threshold_expression >2sigma(I)
_cod_data_source_file b617513a.txt
_cod_data_source_block psm-sg
_cod_depositor_comments
;
The following automatic conversions were performed:
'_exptl_absorpt_correction_type' value 'Multi-scan' changed to
'multi-scan' according to
'/home/saulius/struct/CIF-dictionaries/cif_core.dic' dictionary named
'cif_core.dic' version 2.4.1 from 2010-06-29.

Automatic conversion script
Id: cif_fix_enum 1527 2010-12-29 10:47:43Z saulius 
;
_cod_original_cell_volume 11897.8(6)
_cod_original_sg_symbol_H-M 'C 2/c'
_cod_database_code 7005187

loop_
_symmetry_equiv_pos_as_xyz
'x, y, z'
'-x, y, -z+1/2'
'x+1/2, y+1/2, z'
'-x+1/2, y+1/2, -z+1/2'
'-x, -y, -z'
'x, -y, z-1/2'
'-x+1/2, -y+1/2, -z'
'x+1/2, -y+1/2, z-1/2'

loop_
_atom_site_label
_atom_site_type_symbol
_atom_site_fract_x
_atom_site_fract_y
_atom_site_fract_z
_atom_site_U_iso_or_equiv
_atom_site_adp_type
_atom_site_occupancy
_atom_site_symmetry_multiplicity
_atom_site_calc_flag
_atom_site_refinement_flags
_atom_site_disorder_assembly
_atom_site_disorder_group
Pt1 Pt 0.629882(12) 0.30479(4) 0.73417(3) 0.0593(2) Uani 1 1 d . . .
Pt2 Pt 0.633293(12) 0.68042(4) 0.75617(3) 0.0627(2) Uani 1 1 d . . .
P1 P 0.60141(9) 0.2387(3) 0.81419(19) 0.0732(11) Uani 1 1 d . . .
P2 P 0.66180(10) 0.3459(3) 0.6526(2) 0.0785(12) Uani 1 1 d . . .
P3 P 0.67541(9) 0.7055(3) 0.69028(19) 0.0755(12) Uani 1 1 d . . .
P4 P 0.59465(9) 0.6812(3) 0.83113(19) 0.0639(10) Uani 1 1 d . B .
C1 C 0.6702(3) 0.3156(11) 0.8061(7) 0.068(4) Uani 1 1 d . . .
C2 C 0.6883(4) 0.2359(12) 0.8236(8) 0.080(4) Uani 1 1 d . . .
H2 H 0.6819 0.1819 0.7995 0.096 Uiso 1 1 calc R . .
C3 C 0.7161(4) 0.2334(13) 0.8763(8) 0.085(5) Uani 1 1 d . . .
H3 H 0.7280 0.1787 0.8868 0.102 Uiso 1 1 calc R . .
C4 C 0.7248(3) 0.3075(12) 0.9100(8) 0.077(4) Uani 1 1 d . . .
H4 H 0.7425 0.3053 0.9466 0.092 Uiso 1 1 calc R . .
C5 C 0.7089(3) 0.3893(12) 0.8935(7) 0.073(4) Uani 1 1 d . . .
C6 C 0.7205(4) 0.4735(12) 0.9292(8) 0.084(5) Uani 1 1 d . . .
H6 H 0.7374 0.4695 0.9672 0.100 Uiso 1 1 calc R . .
C7 C 0.7082(3) 0.5558(12) 0.9102(7) 0.074(4) Uani 1 1 d . . .
C8 C 0.7211(4) 0.6379(15) 0.9442(8) 0.093(5) Uani 1 1 d . . .
H8 H 0.7381 0.6327 0.9819 0.111 Uiso 1 1 calc R . .
C9 C 0.7105(4) 0.7182(12) 0.9254(7) 0.071(4) Uani 1 1 d . . .
H9 H 0.7207 0.7694 0.9484 0.086 Uiso 1 1 calc R . .
C10 C 0.6836(3) 0.7317(11) 0.8701(7) 0.071(4) Uani 1 1 d . . .
H10 H 0.6758 0.7908 0.8576 0.085 Uiso 1 1 calc R . .
C11 C 0.6687(3) 0.6520(11) 0.8341(7) 0.066(4) Uani 1 1 d . . .
C12 C 0.6809(3) 0.5645(11) 0.8534(7) 0.065(4) Uani 1 1 d . . .
C13 C 0.6686(3) 0.4811(10) 0.8226(7) 0.062(4) Uani 1 1 d . . .
H13 H 0.6502 0.4851 0.7876 0.075 Uiso 1 1 calc R . .
C14 C 0.6812(3) 0.3939(11) 0.8394(6) 0.064(4) Uani 1 1 d . . .
N1 N 0.5875(3) 0.2926(7) 0.6600(5) 0.061(3) Uani 1 1 d D . .
C15 C 0.5628(3) 0.3539(10) 0.6550(6) 0.065(4) Uani 1 1 d D . .
H15 H 0.5652 0.4045 0.6845 0.078 Uiso 1 1 calc R . .
C16 C 0.5340(3) 0.3469(9) 0.6092(6) 0.059(3) Uani 1 1 d D . .
H16 H 0.5172 0.3919 0.6070 0.070 Uiso 1 1 calc R . .
C17 C 0.5303(3) 0.2736(10) 0.5671(6) 0.065(4) Uani 1 1 d D . .
C18 C 0.5556(3) 0.2083(11) 0.5719(6) 0.071(4) Uani 1 1 d D . .
H18 H 0.5539 0.1566 0.5435 0.085 Uiso 1 1 calc R . .
C19 C 0.5830(3) 0.2224(9) 0.6197(6) 0.061(3) Uani 1 1 d D . .
H19 H 0.6000 0.1779 0.6237 0.073 Uiso 1 1 calc R A .
N3 N 0.4052(3) 0.2992(8) 0.3267(6) 0.070(3) Uani 0.50 1 d PD . 1
C21 C 0.4117(7) 0.2135(13) 0.3482(17) 0.056(10) Uiso 0.50 1 d PD A 1
H21 H 0.3969 0.1683 0.3281 0.067 Uiso 0.50 1 calc PR A 1
C22 C 0.4376(6) 0.1838(16) 0.3965(15) 0.075(9) Uiso 0.50 1 d PD A 1
H22 H 0.4405 0.1221 0.4091 0.090 Uiso 0.50 1 calc PR A 1
C23 C 0.4586(6) 0.2511(18) 0.4245(13) 0.068(8) Uiso 0.50 1 d PD A 1
C24 C 0.4525(5) 0.3409(17) 0.4042(11) 0.052(6) Uiso 0.50 1 d PD A 1
H24 H 0.4657 0.3886 0.4256 0.062 Uiso 0.50 1 calc PR A 1
C25 C 0.4271(7) 0.3588(15) 0.3526(14) 0.062(10) Uiso 0.50 1 d PD A 1
H25 H 0.4254 0.4184 0.3348 0.075 Uiso 0.50 1 calc PR A 1
N2 N 0.5002(5) 0.2909(17) 0.5192(10) 0.062(6) Uiso 0.50 1 d PD A 1
H2A H 0.4900 0.3433 0.5195 0.075 Uiso 0.50 1 calc PR A 1
C20 C 0.4882(8) 0.2263(19) 0.4746(15) 0.077(8) Uiso 0.50 1 d PD A 1
O1 O 0.5009(5) 0.1501(13) 0.4813(10) 0.065(6) Uiso 0.50 1 d PD A 1
N3A N 0.4052(3) 0.2992(8) 0.3267(6) 0.070(3) Uani 0.50 1 d PD . 2
C21A C 0.4130(8) 0.2261(15) 0.3636(17) 0.075(14) Uiso 0.50 1 d PD A 2
H21A H 0.3997 0.1734 0.3552 0.090 Uiso 0.50 1 calc PR A 2
C22A C 0.4402(5) 0.2244(15) 0.4144(11) 0.048(6) Uiso 0.50 1 d PD A 2
H22A H 0.4471 0.1697 0.4372 0.057 Uiso 0.50 1 calc PR A 2
C23A C 0.4565(4) 0.3034(14) 0.4306(9) 0.034(5) Uiso 0.50 1 d PD A 2
C24A C 0.4452(5) 0.3856(14) 0.4017(10) 0.044(5) Uiso 0.50 1 d PD A 2
H24A H 0.4542 0.4423 0.4172 0.052 Uiso 0.50 1 calc PR A 2
C25A C 0.4195(7) 0.3774(13) 0.3483(12) 0.050(8) Uiso 0.50 1 d PD A 2
H25A H 0.4116 0.4310 0.3254 0.060 Uiso 0.50 1 calc PR A 2
N2A N 0.4838(4) 0.3103(12) 0.4852(8) 0.044(4) Uiso 0.50 1 d PD A 2
H2A1 H 0.4894 0.3645 0.5009 0.052 Uiso 0.50 1 calc PR A 2
C20A C 0.5013(6) 0.2393(17) 0.5137(12) 0.048(6) Uiso 0.50 1 d PD A 2
O1A O 0.4919(5) 0.1603(13) 0.5034(11) 0.067(6) Uiso 0.50 1 d PD A 2
C26 C 0.5957(8) 0.257(2) 0.9598(15) 0.237(16) Uiso 1 1 d . . .
H26A H 0.6037 0.2906 1.0010 0.355 Uiso 1 1 calc R . .
H26B H 0.6021 0.1932 0.9659 0.355 Uiso 1 1 calc R . .
H26C H 0.5714 0.2613 0.9502 0.355 Uiso 1 1 calc R . .
C27 C 0.6108(5) 0.296(2) 0.9017(9) 0.158(12) Uani 1 1 d . . .
H27A H 0.6352 0.2960 0.9147 0.189 Uiso 1 1 calc R . .
H27B H 0.6036 0.3596 0.8963 0.189 Uiso 1 1 calc R . .
C28 C 0.5347(9) 0.187(2) 0.8417(18) 0.28(2) Uiso 1 1 d . . .
H28A H 0.5112 0.1934 0.8228 0.427 Uiso 1 1 calc R . .
H28B H 0.5385 0.2143 0.8868 0.427 Uiso 1 1 calc R . .
H28C H 0.5406 0.1229 0.8449 0.427 Uiso 1 1 calc R . .
C29 C 0.5565(3) 0.2356(10) 0.7953(8) 0.074(4) Uani 1 1 d . . .
H29A H 0.5488 0.2991 0.7913 0.089 Uiso 1 1 calc R . .
H29B H 0.5510 0.2083 0.7499 0.089 Uiso 1 1 calc R . .
C30 C 0.6101(5) 0.0700(14) 0.7595(10) 0.128(7) Uiso 1 1 d . . .
H30A H 0.6175 0.0073 0.7668 0.191 Uiso 1 1 calc R . .
H30B H 0.6234 0.0995 0.7284 0.191 Uiso 1 1 calc R . .
H30C H 0.5866 0.0709 0.7399 0.191 Uiso 1 1 calc R . .
C31 C 0.6146(5) 0.1206(13) 0.8271(8) 0.120(8) Uani 1 1 d . . .
H31A H 0.6383 0.1184 0.8475 0.144 Uiso 1 1 calc R . .
H31B H 0.6013 0.0909 0.8585 0.144 Uiso 1 1 calc R . .
C32 C 0.7297(5) 0.3898(14) 0.6349(10) 0.128(7) Uiso 1 1 d . . .
H32A H 0.7516 0.4027 0.6604 0.192 Uiso 1 1 calc R . .
H32B H 0.7221 0.4419 0.6066 0.192 Uiso 1 1 calc R . .
H32C H 0.7311 0.3366 0.6063 0.192 Uiso 1 1 calc R . .
C33 C 0.7047(3) 0.3712(13) 0.6845(8) 0.084(5) Uani 1 1 d . . .
H33A H 0.7048 0.4247 0.7142 0.101 Uiso 1 1 calc R . .
H33B H 0.7135 0.3200 0.7135 0.101 Uiso 1 1 calc R . .
C34 C 0.6566(7) 0.4716(17) 0.5395(12) 0.170(11) Uiso 1 1 d . . .
H34A H 0.6448 0.5248 0.5189 0.255 Uiso 1 1 calc R . .
H34B H 0.6535 0.4208 0.5078 0.255 Uiso 1 1 calc R . .
H34C H 0.6804 0.4853 0.5502 0.255 Uiso 1 1 calc R . .
C35 C 0.6429(5) 0.4468(14) 0.6038(9) 0.109(6) Uani 1 1 d . . .
H35A H 0.6187 0.4356 0.5920 0.130 Uiso 1 1 calc R . .
H35B H 0.6455 0.4998 0.6343 0.130 Uiso 1 1 calc R . .
C36 C 0.6826(6) 0.1693(13) 0.6241(12) 0.138(8) Uiso 1 1 d . . .
H36A H 0.6842 0.1234 0.5894 0.207 Uiso 1 1 calc R . .
H36B H 0.6696 0.1454 0.6578 0.207 Uiso 1 1 calc R . .
H36C H 0.7050 0.1851 0.6461 0.207 Uiso 1 1 calc R . .
C37 C 0.6655(4) 0.2537(14) 0.5913(8) 0.107(7) Uani 1 1 d . . .
H37A H 0.6430 0.2371 0.5689 0.129 Uiso 1 1 calc R . .
H37B H 0.6783 0.2760 0.5561 0.129 Uiso 1 1 calc R . .
C38 C 0.6048(5) 0.8643(12) 0.8691(10) 0.111(6) Uiso 1 1 d . . .
H38A H 0.6100 0.9071 0.9065 0.166 Uiso 1 1 calc R . .
H38B H 0.5829 0.8787 0.8440 0.166 Uiso 1 1 calc R . .
H38C H 0.6217 0.8686 0.8389 0.166 Uiso 1 1 calc R . .
C39 C 0.6043(5) 0.7684(12) 0.8971(8) 0.101(6) Uani 1 1 d . . .
H39A H 0.5876 0.7651 0.9284 0.121 Uiso 1 1 calc R . .
H39B H 0.6263 0.7550 0.9233 0.121 Uiso 1 1 calc R . .
C40 C 0.5263(4) 0.7296(11) 0.8390(8) 0.091(5) Uiso 1 1 d . . .
H40A H 0.5052 0.7485 0.8126 0.136 Uiso 1 1 calc R . .
H40B H 0.5339 0.7762 0.8724 0.136 Uiso 1 1 calc R . .
H40C H 0.5230 0.6727 0.8622 0.136 Uiso 1 1 calc R . .
C41 C 0.5525(3) 0.7160(11) 0.7916(7) 0.071(4) Uani 1 1 d . . .
H41A H 0.5546 0.7733 0.7670 0.085 Uiso 1 1 calc R . .
H41B H 0.5441 0.6698 0.7576 0.085 Uiso 1 1 calc R . .
C42 C 0.5810(14) 0.514(3) 0.8076(19) 0.15(2) Uiso 0.50 1 d P B 1
H42A H 0.5774 0.4508 0.8205 0.232 Uiso 0.50 1 calc PR B 1
H42B H 0.5990 0.5159 0.7797 0.232 Uiso 0.50 1 calc PR B 1
H42C H 0.5606 0.5376 0.7820 0.232 Uiso 0.50 1 calc PR B 1
C42A C 0.5707(10) 0.564(3) 0.9312(17) 0.138(16) Uiso 0.50 1 d P B 2
H42D H 0.5704 0.5016 0.9468 0.208 Uiso 0.50 1 calc PR B 2
H42E H 0.5479 0.5848 0.9168 0.208 Uiso 0.50 1 calc PR B 2
H42F H 0.5812 0.6028 0.9681 0.208 Uiso 0.50 1 calc PR B 2
C43 C 0.5906(4) 0.5704(14) 0.8712(11) 0.113(7) Uani 1 1 d . . .
H43A H 0.6118 0.5502 0.8974 0.136 Uiso 0.50 1 calc PR B 1
H43B H 0.5729 0.5704 0.9005 0.136 Uiso 0.50 1 calc PR B 1
H43C H 0.5802 0.5284 0.8358 0.136 Uiso 0.50 1 calc PR B 2
H43D H 0.6133 0.5476 0.8867 0.136 Uiso 0.50 1 calc PR B 2
C44 C 0.6853(4) 0.7298(12) 0.5537(9) 0.102(6) Uiso 1 1 d . . .
H44A H 0.6736 0.7308 0.5073 0.154 Uiso 1 1 calc R . .
H44B H 0.7020 0.6816 0.5582 0.154 Uiso 1 1 calc R . .
H44C H 0.6963 0.7882 0.5641 0.154 Uiso 1 1 calc R . .
C45 C 0.6604(4) 0.7126(12) 0.6025(7) 0.078(4) Uani 1 1 d . . .
H45A H 0.6487 0.6554 0.5890 0.093 Uiso 1 1 calc R . .
H45B H 0.6436 0.7615 0.5962 0.093 Uiso 1 1 calc R . .
C46 C 0.6756(4) 0.8938(11) 0.7064(9) 0.101(6) Uiso 1 1 d . . .
H46A H 0.6897 0.9468 0.7182 0.152 Uiso 1 1 calc R . .
H46B H 0.6593 0.8884 0.7381 0.152 Uiso 1 1 calc R . .
H46C H 0.6638 0.9006 0.6604 0.152 Uiso 1 1 calc R . .
C47 C 0.6973(4) 0.8086(11) 0.7105(9) 0.104(6) Uani 1 1 d . . .
H47A H 0.7094 0.8037 0.7569 0.124 Uiso 1 1 calc R . .
H47B H 0.7140 0.8160 0.6795 0.124 Uiso 1 1 calc R . .
C48 C 0.7388(4) 0.6287(12) 0.7470(9) 0.101(5) Uiso 1 1 d . . .
H48A H 0.7543 0.5785 0.7443 0.151 Uiso 1 1 calc R . .
H48B H 0.7320 0.6301 0.7920 0.151 Uiso 1 1 calc R . .
H48C H 0.7498 0.6858 0.7387 0.151 Uiso 1 1 calc R . .
C49 C 0.7082(4) 0.6160(15) 0.6939(9) 0.115(7) Uani 1 1 d . . .
H49A H 0.6979 0.5572 0.7022 0.138 Uiso 1 1 calc R . .
H49B H 0.7157 0.6124 0.6490 0.138 Uiso 1 1 calc R . .
N4 N 0.6100(5) -0.0052(12) 0.5572(11) 0.094(6) Uiso 0.75 1 d PD . .
O2 O 0.6179(5) 0.0668(12) 0.5319(10) 0.136(7) Uiso 0.75 1 d PD . .
O3 O 0.6222(5) -0.0834(12) 0.5442(10) 0.127(6) Uiso 0.75 1 d PD . .
O4 O 0.5970(6) -0.0060(12) 0.6060(12) 0.136(7) Uiso 0.75 1 d P . .
N6 N 0.6937(5) 0.9895(13) 0.9266(10) 0.094(6) Uiso 0.75 1 d PD . .
O8 O 0.6899(5) 0.9968(11) 0.8646(10) 0.119(6) Uiso 0.75 1 d PD . .
O9 O 0.6963(7) 0.9132(17) 0.9601(13) 0.210(12) Uiso 0.75 1 d PD . .
O10 O 0.6836(9) 1.041(2) 0.9774(19) 0.249(15) Uiso 0.75 1 d P . .
N5 N 0.5305(5) 0.4986(15) 0.4810(14) 0.087(8) Uiso 0.50 1 d PD C 1
O5 O 0.5468(5) 0.5665(14) 0.4633(11) 0.094(7) Uiso 0.50 1 d PD C 1
O6 O 0.5000 0.5000 0.5000 0.095(5) Uiso 1 2 d SD . 1
O7 O 0.5523(7) 0.4269(18) 0.4860(14) 0.123(9) Uiso 0.50 1 d P C 1

loop_
_atom_site_aniso_label
_atom_site_aniso_U_11
_atom_site_aniso_U_22
_atom_site_aniso_U_33
_atom_site_aniso_U_23
_atom_site_aniso_U_13
_atom_site_aniso_U_12
Pt1 0.0347(3) 0.0960(4) 0.0445(3) -0.0072(3) -0.00409(19) 0.0119(2)
Pt2 0.0348(3) 0.1052(5) 0.0449(3) -0.0176(3) -0.0052(2) -0.0049(3)
P1 0.045(2) 0.116(3) 0.057(2) 0.007(2) 0.0020(16) 0.011(2)
P2 0.050(2) 0.134(4) 0.051(2) -0.007(2) 0.0062(17) 0.008(2)
P3 0.0379(19) 0.132(4) 0.054(2) -0.020(2) -0.0027(15) -0.009(2)
P4 0.049(2) 0.093(3) 0.050(2) -0.0151(18) 0.0052(15) -0.0052(18)
C1 0.045(7) 0.113(11) 0.046(7) -0.007(7) 0.004(6) 0.014(7)
C2 0.057(8) 0.106(11) 0.076(9) -0.002(8) 0.005(7) 0.038(8)
C3 0.058(9) 0.114(12) 0.083(10) 0.002(9) 0.009(8) 0.037(8)
C4 0.037(7) 0.130(12) 0.063(9) 0.011(9) 0.004(6) 0.009(8)
C5 0.041(7) 0.113(11) 0.064(8) 0.003(8) -0.003(6) 0.013(7)
C6 0.058(9) 0.108(11) 0.076(10) -0.003(9) -0.020(7) -0.009(8)
C7 0.051(8) 0.111(11) 0.054(8) -0.008(8) -0.007(6) -0.025(8)
C8 0.052(8) 0.154(14) 0.066(9) 0.005(10) -0.011(7) -0.035(9)
C9 0.063(9) 0.092(10) 0.057(8) -0.022(7) 0.003(7) -0.022(8)
C10 0.047(7) 0.102(10) 0.061(8) -0.014(7) 0.001(6) -0.015(7)
C11 0.042(7) 0.105(10) 0.050(7) -0.020(7) 0.007(5) -0.025(7)
C12 0.030(6) 0.108(11) 0.056(7) 0.003(7) -0.003(5) -0.012(7)
C13 0.037(6) 0.097(10) 0.050(7) -0.020(7) -0.003(5) 0.001(6)
C14 0.041(7) 0.099(10) 0.050(7) 0.003(7) 0.004(5) 0.017(7)
N1 0.054(7) 0.077(8) 0.045(6) -0.006(5) -0.011(5) 0.009(6)
C15 0.056(8) 0.080(10) 0.054(8) 0.004(7) -0.007(6) 0.012(7)
C16 0.054(8) 0.067(9) 0.053(8) 0.021(7) 0.002(6) 0.013(6)
C17 0.047(8) 0.108(12) 0.038(7) 0.010(7) -0.005(6) -0.013(8)
C18 0.053(8) 0.113(12) 0.045(8) -0.013(7) 0.005(6) 0.001(8)
C19 0.036(7) 0.088(10) 0.059(8) 0.006(7) 0.006(6) -0.007(6)
N3 0.045(6) 0.109(10) 0.057(7) -0.015(6) 0.009(5) -0.021(6)
N3A 0.045(6) 0.109(10) 0.057(7) -0.015(6) 0.009(5) -0.021(6)
C27 0.057(11) 0.35(4) 0.064(12) 0.031(16) -0.003(9) -0.032(16)
C29 0.043(8) 0.079(10) 0.101(12) 0.023(9) 0.015(7) 0.000(7)
C31 0.115(15) 0.163(19) 0.086(13) 0.076(13) 0.032(11) 0.045(14)
C33 0.055(9) 0.115(13) 0.087(11) -0.002(10) 0.029(8) 0.005(9)
C35 0.101(14) 0.138(16) 0.098(14) 0.016(12) 0.049(11) -0.001(12)
C37 0.066(11) 0.20(2) 0.056(10) -0.008(12) 0.010(8) -0.013(12)
C39 0.090(13) 0.158(18) 0.059(10) -0.034(11) 0.025(9) -0.037(12)
C41 0.041(7) 0.114(12) 0.058(9) -0.005(8) 0.012(6) -0.002(7)
C43 0.073(12) 0.146(18) 0.130(17) 0.039(14) 0.048(11) 0.026(12)
C45 0.064(10) 0.113(13) 0.058(9) -0.009(8) 0.014(7) -0.011(9)
C47 0.075(12) 0.156(18) 0.075(12) -0.013(11) -0.005(9) -0.043(11)
C49 0.058(11) 0.17(2) 0.117(16) -0.020(14) 0.009(10) 0.009(11)

loop_
_atom_type_symbol
_atom_type_description
_atom_type_scat_dispersion_real
_atom_type_scat_dispersion_imag
_atom_type_scat_source
C C 0.0033 0.0016 'International Tables Vol C Tables 4.2.6.8 and 6.1.1.4'
H H 0.0000 0.0000 'International Tables Vol C Tables 4.2.6.8 and 6.1.1.4'
N N 0.0061 0.0033 'International Tables Vol C Tables 4.2.6.8 and 6.1.1.4'
O O 0.0106 0.0060 'International Tables Vol C Tables 4.2.6.8 and 6.1.1.4'
P P 0.1023 0.0942 'International Tables Vol C Tables 4.2.6.8 and 6.1.1.4'
Pt Pt -1.7033 8.3905 'International Tables Vol C Tables 4.2.6.8 and 6.1.1.4'

loop_
_geom_angle_atom_site_label_1
_geom_angle_atom_site_label_2
_geom_angle_atom_site_label_3
_geom_angle
_geom_angle_site_symmetry_1
_geom_angle_site_symmetry_3
_geom_angle_publ_flag
C1 Pt1 N1 179.3(5) . . ?
C1 Pt1 P2 90.2(4) . . ?
N1 Pt1 P2 90.5(3) . . ?
C1 Pt1 P1 88.5(4) . . ?
N1 Pt1 P1 90.7(3) . . ?
P2 Pt1 P1 170.15(17) . . ?
C11 Pt2 N3 176.0(5) . 5_666 ?
C11 Pt2 N3A 176.0(5) . 5_666 ?
N3 Pt2 N3A 0.0(7) 5_666 5_666 ?
C11 Pt2 P4 88.6(4) . . ?
N3 Pt2 P4 90.7(3) 5_666 . ?
N3A Pt2 P4 90.7(3) 5_666 . ?
C11 Pt2 P3 88.3(4) . . ?
N3 Pt2 P3 93.1(3) 5_666 . ?
N3A Pt2 P3 93.1(3) 5_666 . ?
P4 Pt2 P3 169.20(14) . . ?
C29 P1 C31 105.7(8) . . ?
C29 P1 C27 105.3(8) . . ?
C31 P1 C27 105.8(10) . . ?
C29 P1 Pt1 116.9(5) . . ?
C31 P1 Pt1 109.5(6) . . ?
C27 P1 Pt1 112.8(7) . . ?
C33 P2 C37 102.7(8) . . ?
C33 P2 C35 108.7(9) . . ?
C37 P2 C35 107.8(8) . . ?
C33 P2 Pt1 114.5(5) . . ?
C37 P2 Pt1 112.4(6) . . ?
C35 P2 Pt1 110.3(5) . . ?
C45 P3 C47 105.3(8) . . ?
C45 P3 C49 102.8(8) . . ?
C47 P3 C49 105.5(8) . . ?
C45 P3 Pt2 113.0(5) . . ?
C47 P3 Pt2 112.9(6) . . ?
C49 P3 Pt2 116.2(7) . . ?
C43 P4 C39 109.5(9) . . ?
C43 P4 C41 107.4(8) . . ?
C39 P4 C41 101.6(8) . . ?
C43 P4 Pt2 112.7(6) . . ?
C39 P4 Pt2 111.8(5) . . ?
C41 P4 Pt2 113.2(4) . . ?
C14 C1 C2 117.5(13) . . ?
C14 C1 Pt1 125.6(11) . . ?
C2 C1 Pt1 116.9(12) . . ?
C1 C2 C3 122.4(16) . . ?
C1 C2 H2 118.8 . . ?
C3 C2 H2 118.8 . . ?
C4 C3 C2 119.0(15) . . ?
C4 C3 H3 120.5 . . ?
C2 C3 H3 120.5 . . ?
C3 C4 C5 121.7(15) . . ?
C3 C4 H4 119.2 . . ?
C5 C4 H4 119.2 . . ?
C4 C5 C14 120.3(15) . . ?
C4 C5 C6 121.0(13) . . ?
C14 C5 C6 118.7(14) . . ?
C7 C6 C5 123.0(13) . . ?
C7 C6 H6 118.5 . . ?
C5 C6 H6 118.5 . . ?
C6 C7 C8 121.8(14) . . ?
C6 C7 C12 120.1(14) . . ?
C8 C7 C12 118.0(15) . . ?
C9 C8 C7 123.0(14) . . ?
C9 C8 H8 118.5 . . ?
C7 C8 H8 118.5 . . ?
C8 C9 C10 121.9(14) . . ?
C8 C9 H9 119.1 . . ?
C10 C9 H9 119.1 . . ?
C9 C10 C11 118.4(15) . . ?
C9 C10 H10 120.8 . . ?
C11 C10 H10 120.8 . . ?
C12 C11 C10 119.7(13) . . ?
C12 C11 Pt2 125.8(9) . . ?
C10 C11 Pt2 114.4(12) . . ?
C11 C12 C13 125.4(11) . . ?
C11 C12 C7 118.9(13) . . ?
C13 C12 C7 115.7(14) . . ?
C14 C13 C12 126.1(12) . . ?
C14 C13 H13 116.9 . . ?
C12 C13 H13 116.9 . . ?
C1 C14 C13 124.9(12) . . ?
C1 C14 C5 119.0(13) . . ?
C13 C14 C5 116.0(14) . . ?
C19 N1 C15 116.7(11) . . ?
C19 N1 Pt1 121.9(8) . . ?
C15 N1 Pt1 121.2(8) . . ?
N1 C15 C16 123.4(12) . . ?
N1 C15 H15 118.3 . . ?
C16 C15 H15 118.3 . . ?
C17 C16 C15 118.3(11) . . ?
C17 C16 H16 120.8 . . ?
C15 C16 H16 120.8 . . ?
C16 C17 C18 119.3(11) . . ?
C16 C17 N2 105.8(14) . . ?
C18 C17 N2 134.4(15) . . ?
C16 C17 C20A 133.2(14) . . ?
C18 C17 C20A 107.4(14) . . ?
N2 C17 C20A 29.4(11) . . ?
C19 C18 C17 117.1(12) . . ?
C19 C18 H18 121.5 . . ?
C17 C18 H18 121.5 . . ?
N1 C19 C18 125.1(12) . . ?
N1 C19 H19 117.4 . . ?
C18 C19 H19 117.4 . . ?
C25 N3 C21 114.5(17) . . ?
C25 N3 Pt2 126.6(13) . 5_666 ?
C21 N3 Pt2 118.0(12) . 5_666 ?
N3 C21 C22 128(2) . . ?
N3 C21 H21 116.2 . . ?
C22 C21 H21 116.2 . . ?
C23 C22 C21 114.6(19) . . ?
C23 C22 H22 122.7 . . ?
C21 C22 H22 122.7 . . ?
C22 C23 C24 119.6(17) . . ?
C22 C23 C20 119(2) . . ?
C24 C23 C20 121(2) . . ?
C25 C24 C23 118.9(18) . . ?
C25 C24 H24 120.6 . . ?
C23 C24 H24 120.6 . . ?
N3 C25 C24 124.2(19) . . ?
N3 C25 H25 117.9 . . ?
C24 C25 H25 117.9 . . ?
C20 N2 C17 120(2) . . ?
C20 N2 H2A 120.0 . . ?
C17 N2 H2A 120.0 . . ?
O1 C20 N2 118(3) . . ?
O1 C20 C23 125(3) . . ?
N2 C20 C23 117(2) . . ?
C22A C21A H21A 119.1 . . ?
C23A C22A C21A 117.9(18) . . ?
C23A C22A H22A 121.1 . . ?
C21A C22A H22A 121.1 . . ?
C22A C23A C24A 122.0(15) . . ?
C22A C23A N2A 122.4(18) . . ?
C24A C23A N2A 115.1(16) . . ?
C25A C24A C23A 114.2(17) . . ?
C25A C24A H24A 122.9 . . ?
C23A C24A H24A 122.9 . . ?
C24A C25A H25A 117.6 . . ?
C20A N2A C23A 124.4(19) . . ?
C20A N2A H2A1 117.8 . . ?
C23A N2A H2A1 117.8 . . ?
O1A C20A N2A 122(2) . . ?
O1A C20A C17 127.3(18) . . ?
N2A C20A C17 109.7(19) . . ?
C27 C26 H26A 109.5 . . ?
C27 C26 H26B 109.5 . . ?
H26A C26 H26B 109.5 . . ?
C27 C26 H26C 109.5 . . ?
H26A C26 H26C 109.5 . . ?
H26B C26 H26C 109.5 . . ?
C26 C27 P1 119(2) . . ?
C26 C27 H27A 107.6 . . ?
P1 C27 H27A 107.6 . . ?
C26 C27 H27B 107.6 . . ?
P1 C27 H27B 107.6 . . ?
H27A C27 H27B 107.0 . . ?
C29 C28 H28A 109.5 . . ?
C29 C28 H28B 109.5 . . ?
H28A C28 H28B 109.5 . . ?
C29 C28 H28C 109.5 . . ?
H28A C28 H28C 109.5 . . ?
H28B C28 H28C 109.5 . . ?
C28 C29 P1 122.1(18) . . ?
C28 C29 H29A 106.8 . . ?
P1 C29 H29A 106.8 . . ?
C28 C29 H29B 106.8 . . ?
P1 C29 H29B 106.8 . . ?
H29A C29 H29B 106.7 . . ?
C31 C30 H30A 109.5 . . ?
C31 C30 H30B 109.5 . . ?
H30A C30 H30B 109.5 . . ?
C31 C30 H30C 109.5 . . ?
H30A C30 H30C 109.5 . . ?
H30B C30 H30C 109.5 . . ?
C30 C31 P1 110.2(12) . . ?
C30 C31 H31A 109.6 . . ?
P1 C31 H31A 109.6 . . ?
C30 C31 H31B 109.6 . . ?
P1 C31 H31B 109.6 . . ?
H31A C31 H31B 108.1 . . ?
C33 C32 H32A 109.5 . . ?
C33 C32 H32B 109.5 . . ?
H32A C32 H32B 109.5 . . ?
C33 C32 H32C 109.5 . . ?
H32A C32 H32C 109.5 . . ?
H32B C32 H32C 109.5 . . ?
C32 C33 P2 119.9(12) . . ?
C32 C33 H33A 107.3 . . ?
P2 C33 H33A 107.3 . . ?
C32 C33 H33B 107.3 . . ?
P2 C33 H33B 107.3 . . ?
H33A C33 H33B 106.9 . . ?
C35 C34 H34A 109.5 . . ?
C35 C34 H34B 109.5 . . ?
H34A C34 H34B 109.5 . . ?
C35 C34 H34C 109.5 . . ?
H34A C34 H34C 109.5 . . ?
H34B C34 H34C 109.5 . . ?
C34 C35 P2 117.3(15) . . ?
C34 C35 H35A 108.0 . . ?
P2 C35 H35A 108.0 . . ?
C34 C35 H35B 108.0 . . ?
P2 C35 H35B 108.0 . . ?
H35A C35 H35B 107.2 . . ?
C37 C36 H36A 109.5 . . ?
C37 C36 H36B 109.5 . . ?
H36A C36 H36B 109.5 . . ?
C37 C36 H36C 109.5 . . ?
H36A C36 H36C 109.5 . . ?
H36B C36 H36C 109.5 . . ?
C36 C37 P2 113.1(13) . . ?
C36 C37 H37A 109.0 . . ?
P2 C37 H37A 109.0 . . ?
C36 C37 H37B 109.0 . . ?
P2 C37 H37B 109.0 . . ?
H37A C37 H37B 107.8 . . ?
C39 C38 H38A 109.5 . . ?
C39 C38 H38B 109.5 . . ?
H38A C38 H38B 109.5 . . ?
C39 C38 H38C 109.5 . . ?
H38A C38 H38C 109.5 . . ?
H38B C38 H38C 109.5 . . ?
C38 C39 P4 113.6(12) . . ?
C38 C39 H39A 108.9 . . ?
P4 C39 H39A 108.9 . . ?
C38 C39 H39B 108.9 . . ?
P4 C39 H39B 108.9 . . ?
H39A C39 H39B 107.7 . . ?
C41 C40 H40A 109.5 . . ?
C41 C40 H40B 109.5 . . ?
H40A C40 H40B 109.5 . . ?
C41 C40 H40C 109.5 . . ?
H40A C40 H40C 109.5 . . ?
H40B C40 H40C 109.5 . . ?
C40 C41 P4 116.9(10) . . ?
C40 C41 H41A 108.1 . . ?
P4 C41 H41A 108.1 . . ?
C40 C41 H41B 108.1 . . ?
P4 C41 H41B 108.1 . . ?
H41A C41 H41B 107.3 . . ?
C43 C42 H42A 109.5 . . ?
C43 C42 H42B 109.5 . . ?
H42A C42 H42B 109.5 . . ?
C43 C42 H42C 109.5 . . ?
H42A C42 H42C 109.5 . . ?
H42B C42 H42C 109.5 . . ?
C43 C42A H42D 109.5 . . ?
C43 C42A H42E 109.5 . . ?
H42D C42A H42E 109.5 . . ?
C43 C42A H42F 109.5 . . ?
H42D C42A H42F 109.5 . . ?
H42E C42A H42F 109.5 . . ?
C42 C43 C42A 121(3) . . ?
C42 C43 P4 99(2) . . ?
C42A C43 P4 119(2) . . ?
C42 C43 H43A 112.0 . . ?
C42A C43 H43A 94.8 . . ?
P4 C43 H43A 112.0 . . ?
C42 C43 H43B 112.0 . . ?
C42A C43 H43B 14.9 . . ?
P4 C43 H43B 112.0 . . ?
H43A C43 H43B 109.7 . . ?
C42 C43 H43C 13.5 . . ?
C42A C43 H43C 107.7 . . ?
P4 C43 H43C 107.7 . . ?
H43A C43 H43C 116.1 . . ?
H43B C43 H43C 98.9 . . ?
C42 C43 H43D 100.9 . . ?
C42A C43 H43D 107.7 . . ?
P4 C43 H43D 107.7 . . ?
H43A C43 H43D 13.5 . . ?
H43B C43 H43D 122.4 . . ?
H43C C43 H43D 107.1 . . ?
C45 C44 H44A 109.5 . . ?
C45 C44 H44B 109.5 . . ?
H44A C44 H44B 109.5 . . ?
C45 C44 H44C 109.5 . . ?
H44A C44 H44C 109.5 . . ?
H44B C44 H44C 109.5 . . ?
C44 C45 P3 118.5(12) . . ?
C44 C45 H45A 107.7 . . ?
P3 C45 H45A 107.7 . . ?
C44 C45 H45B 107.7 . . ?
P3 C45 H45B 107.7 . . ?
H45A C45 H45B 107.1 . . ?
C47 C46 H46A 109.5 . . ?
C47 C46 H46B 109.5 . . ?
H46A C46 H46B 109.5 . . ?
C47 C46 H46C 109.5 . . ?
H46A C46 H46C 109.5 . . ?
H46B C46 H46C 109.5 . . ?
C46 C47 P3 115.3(12) . . ?
C46 C47 H47A 108.4 . . ?
P3 C47 H47A 108.4 . . ?
C46 C47 H47B 108.4 . . ?
P3 C47 H47B 108.4 . . ?
H47A C47 H47B 107.5 . . ?
C49 C48 H48A 109.5 . . ?
C49 C48 H48B 109.5 . . ?
H48A C48 H48B 109.5 . . ?
C49 C48 H48C 109.5 . . ?
H48A C48 H48C 109.5 . . ?
H48B C48 H48C 109.5 . . ?
C48 C49 P3 116.3(14) . . ?
C48 C49 H49A 108.2 . . ?
P3 C49 H49A 108.2 . . ?
C48 C49 H49B 108.2 . . ?
P3 C49 H49B 108.2 . . ?
H49A C49 H49B 107.4 . . ?
O4 N4 O2 121(2) . . ?
O4 N4 O3 113(2) . . ?
O2 N4 O3 124(2) . . ?
O8 N6 O9 125(2) . . ?
O8 N6 O10 133(2) . . ?
O9 N6 O10 96(2) . . ?
O5 N5 O6 127(2) . . ?
O5 N5 O7 106(2) . . ?
O6 N5 O7 127(2) . . ?
N5 O6 N5 180.0(5) . 5_666 ?

loop_
_geom_bond_atom_site_label_1
_geom_bond_atom_site_label_2
_geom_bond_distance
_geom_bond_site_symmetry_2
_geom_bond_publ_flag
Pt1 C1 2.026(14) . ?
Pt1 N1 2.114(10) . ?
Pt1 P2 2.306(4) . ?
Pt1 P1 2.320(4) . ?
Pt2 C11 2.009(14) . ?
Pt2 N3 2.132(11) 5_666 ?
Pt2 N3A 2.132(11) 5_666 ?
Pt2 P4 2.320(4) . ?
Pt2 P3 2.333(4) . ?
P1 C29 1.812(13) . ?
P1 C31 1.836(18) . ?
P1 C27 1.93(2) . ?
P2 C33 1.808(15) . ?
P2 C37 1.854(18) . ?
P2 C35 1.885(19) . ?
P3 C45 1.778(15) . ?
P3 C47 1.783(16) . ?
P3 C49 1.873(19) . ?
P4 C43 1.843(19) . ?
P4 C39 1.846(15) . ?
P4 C41 1.853(13) . ?
C1 C14 1.38(2) . ?
C1 C2 1.408(19) . ?
C2 C3 1.43(2) . ?
C2 H2 0.9500 . ?
C3 C4 1.31(2) . ?
C3 H3 0.9500 . ?
C4 C5 1.39(2) . ?
C4 H4 0.9500 . ?
C5 C14 1.450(17) . ?
C5 C6 1.48(2) . ?
C6 C7 1.35(2) . ?
C6 H6 0.9500 . ?
C7 C8 1.45(2) . ?
C7 C12 1.476(17) . ?
C8 C9 1.30(2) . ?
C8 H8 0.9500 . ?
C9 C10 1.455(19) . ?
C9 H9 0.9500 . ?
C10 C11 1.466(19) . ?
C10 H10 0.9500 . ?
C11 C12 1.42(2) . ?
C12 C13 1.437(19) . ?
C13 C14 1.411(19) . ?
C13 H13 0.9500 . ?
N1 C19 1.311(13) . ?
N1 C15 1.348(13) . ?
C15 C16 1.383(15) . ?
C15 H15 0.9500 . ?
C16 C17 1.369(16) . ?
C16 H16 0.9500 . ?
C17 C18 1.404(17) . ?
C17 N2 1.464(19) . ?
C17 C20A 1.56(3) . ?
C18 C19 1.375(15) . ?
C18 H18 0.9500 . ?
C19 H19 0.9500 . ?
N3 C25 1.308(16) . ?
N3 C21 1.353(17) . ?
N3 Pt2 2.132(11) 5_666 ?
C21 C22 1.39(2) . ?
C21 H21 0.9500 . ?
C22 C23 1.38(2) . ?
C22 H22 0.9500 . ?
C23 C24 1.40(2) . ?
C23 C20 1.50(3) . ?
C24 C25 1.377(19) . ?
C24 H24 0.9500 . ?
C25 H25 0.9500 . ?
N2 C20 1.35(2) . ?
N2 H2A 0.8800 . ?
C20 O1 1.24(3) . ?
C21A C22A 1.39(2) . ?
C21A H21A 0.9500 . ?
C22A C23A 1.36(2) . ?
C22A H22A 0.9500 . ?
C23A C24A 1.40(2) . ?
C23A N2A 1.446(19) . ?
C24A C25A 1.386(19) . ?
C24A H24A 0.9500 . ?
C25A H25A 0.9500 . ?
N2A C20A 1.35(2) . ?
N2A H2A1 0.8800 . ?
C20A O1A 1.24(3) . ?
C26 C27 1.504(15) . ?
C26 H26A 0.9800 . ?
C26 H26B 0.9800 . ?
C26 H26C 0.9800 . ?
C27 H27A 0.9900 . ?
C27 H27B 0.9900 . ?
C28 C29 1.546(16) . ?
C28 H28A 0.9800 . ?
C28 H28B 0.9800 . ?
C28 H28C 0.9800 . ?
C29 H29A 0.9900 . ?
C29 H29B 0.9900 . ?
C30 C31 1.534(14) . ?
C30 H30A 0.9800 . ?
C30 H30B 0.9800 . ?
C30 H30C 0.9800 . ?
C31 H31A 0.9900 . ?
C31 H31B 0.9900 . ?
C32 C33 1.540(14) . ?
C32 H32A 0.9800 . ?
C32 H32B 0.9800 . ?
C32 H32C 0.9800 . ?
C33 H33A 0.9900 . ?
C33 H33B 0.9900 . ?
C34 C35 1.518(15) . ?
C34 H34A 0.9800 . ?
C34 H34B 0.9800 . ?
C34 H34C 0.9800 . ?
C35 H35A 0.9900 . ?
C35 H35B 0.9900 . ?
C36 C37 1.530(14) . ?
C36 H36A 0.9800 . ?
C36 H36B 0.9800 . ?
C36 H36C 0.9800 . ?
C37 H37A 0.9900 . ?
C37 H37B 0.9900 . ?
C38 C39 1.526(14) . ?
C38 H38A 0.9800 . ?
C38 H38B 0.9800 . ?
C38 H38C 0.9800 . ?
C39 H39A 0.9900 . ?
C39 H39B 0.9900 . ?
C40 C41 1.537(13) . ?
C40 H40A 0.9800 . ?
C40 H40B 0.9800 . ?
C40 H40C 0.9800 . ?
C41 H41A 0.9900 . ?
C41 H41B 0.9900 . ?
C42 C43 1.527(16) . ?
C42 H42A 0.9800 . ?
C42 H42B 0.9800 . ?
C42 H42C 0.9800 . ?
C42A C43 1.542(16) . ?
C42A H42D 0.9800 . ?
C42A H42E 0.9800 . ?
C42A H42F 0.9800 . ?
C43 H43A 0.9900 . ?
C43 H43B 0.9900 . ?
C43 H43C 0.9900 . ?
C43 H43D 0.9900 . ?
C44 C45 1.524(13) . ?
C44 H44A 0.9800 . ?
C44 H44B 0.9800 . ?
C44 H44C 0.9800 . ?
C45 H45A 0.9900 . ?
C45 H45B 0.9900 . ?
C46 C47 1.533(14) . ?
C46 H46A 0.9800 . ?
C46 H46B 0.9800 . ?
C46 H46C 0.9800 . ?
C47 H47A 0.9900 . ?
C47 H47B 0.9900 . ?
C48 C49 1.529(14) . ?
C48 H48A 0.9800 . ?
C48 H48B 0.9800 . ?
C48 H48C 0.9800 . ?
C49 H49A 0.9900 . ?
C49 H49B 0.9900 . ?
N4 O4 1.18(3) . ?
N4 O2 1.241(17) . ?
N4 O3 1.299(17) . ?
N6 O8 1.231(18) . ?
N6 O9 1.310(19) . ?
N6 O10 1.38(4) . ?
N5 O5 1.280(19) . ?
N5 O6 1.347(19) . ?
N5 O7 1.38(3) . ?
O6 N5 1.347(19) 5_666 ?

loop_
_geom_torsion_atom_site_label_1
_geom_torsion_atom_site_label_2
_geom_torsion_atom_site_label_3
_geom_torsion_atom_site_label_4
_geom_torsion
_geom_torsion_site_symmetry_1
_geom_torsion_site_symmetry_2
_geom_torsion_site_symmetry_3
_geom_torsion_site_symmetry_4
_geom_torsion_publ_flag
C1 Pt1 P1 C29 162.5(8) . . . . ?
N1 Pt1 P1 C29 -17.6(7) . . . . ?
P2 Pt1 P1 C29 -114.7(10) . . . . ?
C1 Pt1 P1 C31 -77.3(8) . . . . ?
N1 Pt1 P1 C31 102.6(7) . . . . ?
P2 Pt1 P1 C31 5.4(11) . . . . ?
C1 Pt1 P1 C27 40.2(9) . . . . ?
N1 Pt1 P1 C27 -139.9(9) . . . . ?
P2 Pt1 P1 C27 123.0(11) . . . . ?
C1 Pt1 P2 C33 -1.6(8) . . . . ?
N1 Pt1 P2 C33 178.6(7) . . . . ?
P1 Pt1 P2 C33 -84.2(11) . . . . ?
C1 Pt1 P2 C37 115.1(7) . . . . ?
N1 Pt1 P2 C37 -64.7(6) . . . . ?
P1 Pt1 P2 C37 32.5(11) . . . . ?
C1 Pt1 P2 C35 -124.6(9) . . . . ?
N1 Pt1 P2 C35 55.6(8) . . . . ?
P1 Pt1 P2 C35 152.8(10) . . . . ?
C11 Pt2 P3 C45 167.3(8) . . . . ?
N3 Pt2 P3 C45 -8.9(7) 5_666 . . . ?
N3A Pt2 P3 C45 -8.9(7) 5_666 . . . ?
P4 Pt2 P3 C45 -119.5(9) . . . . ?
C11 Pt2 P3 C47 -73.3(8) . . . . ?
N3 Pt2 P3 C47 110.4(7) 5_666 . . . ?
N3A Pt2 P3 C47 110.4(7) 5_666 . . . ?
P4 Pt2 P3 C47 -0.2(11) . . . . ?
C11 Pt2 P3 C49 48.8(8) . . . . ?
N3 Pt2 P3 C49 -127.5(7) 5_666 . . . ?
N3A Pt2 P3 C49 -127.5(7) 5_666 . . . ?
P4 Pt2 P3 C49 121.9(9) . . . . ?
C11 Pt2 P4 C43 -63.2(9) . . . . ?
N3 Pt2 P4 C43 112.8(9) 5_666 . . . ?
N3A Pt2 P4 C43 112.8(9) 5_666 . . . ?
P3 Pt2 P4 C43 -136.3(10) . . . . ?
C11 Pt2 P4 C39 60.6(8) . . . . ?
N3 Pt2 P4 C39 -123.3(7) 5_666 . . . ?
N3A Pt2 P4 C39 -123.3(7) 5_666 . . . ?
P3 Pt2 P4 C39 -12.5(11) . . . . ?
C11 Pt2 P4 C41 174.6(7) . . . . ?
N3 Pt2 P4 C41 -9.3(7) 5_666 . . . ?
N3A Pt2 P4 C41 -9.3(7) 5_666 . . . ?
P3 Pt2 P4 C41 101.5(9) . . . . ?
N1 Pt1 C1 C14 -111(43) . . . . ?
P2 Pt1 C1 C14 85.9(12) . . . . ?
P1 Pt1 C1 C14 -103.8(12) . . . . ?
N1 Pt1 C1 C2 69(43) . . . . ?
P2 Pt1 C1 C2 -94.4(11) . . . . ?
P1 Pt1 C1 C2 75.9(11) . . . . ?
C14 C1 C2 C3 3(2) . . . . ?
Pt1 C1 C2 C3 -176.2(12) . . . . ?
C1 C2 C3 C4 0(3) . . . . ?
C2 C3 C4 C5 -3(2) . . . . ?
C3 C4 C5 C14 2(2) . . . . ?
C3 C4 C5 C6 -176.1(15) . . . . ?
C4 C5 C6 C7 172.7(15) . . . . ?
C14 C5 C6 C7 -6(2) . . . . ?
C5 C6 C7 C8 -177.0(15) . . . . ?
C5 C6 C7 C12 3(2) . . . . ?
C6 C7 C8 C9 177.5(16) . . . . ?
C12 C7 C8 C9 -2(2) . . . . ?
C7 C8 C9 C10 3(2) . . . . ?
C8 C9 C10 C11 -1(2) . . . . ?
C9 C10 C11 C12 -0.4(19) . . . . ?
C9 C10 C11 Pt2 -177.3(10) . . . . ?
N3 Pt2 C11 C12 16(7) 5_666 . . . ?
N3A Pt2 C11 C12 16(7) 5_666 . . . ?
P4 Pt2 C11 C12 96.0(11) . . . . ?
P3 Pt2 C11 C12 -94.3(11) . . . . ?
N3 Pt2 C11 C10 -168(6) 5_666 . . . ?
N3A Pt2 C11 C10 -168(6) 5_666 . . . ?
P4 Pt2 C11 C10 -87.3(9) . . . . ?
P3 Pt2 C11 C10 82.3(9) . . . . ?
C10 C11 C12 C13 179.8(12) . . . . ?
Pt2 C11 C12 C13 -3.7(19) . . . . ?
C10 C11 C12 C7 0.7(19) . . . . ?
Pt2 C11 C12 C7 177.2(10) . . . . ?
C6 C7 C12 C11 -179.3(14) . . . . ?
C8 C7 C12 C11 1(2) . . . . ?
C6 C7 C12 C13 2(2) . . . . ?
C8 C7 C12 C13 -178.6(13) . . . . ?
C11 C12 C13 C14 177.4(13) . . . . ?
C7 C12 C13 C14 -3(2) . . . . ?
C2 C1 C14 C13 171.8(13) . . . . ?
Pt1 C1 C14 C13 -8(2) . . . . ?
C2 C1 C14 C5 -5(2) . . . . ?
Pt1 C1 C14 C5 175.2(10) . . . . ?
C12 C13 C14 C1 -175.6(13) . . . . ?
C12 C13 C14 C5 1(2) . . . . ?
C4 C5 C14 C1 2(2) . . . . ?
C6 C5 C14 C1 -179.8(14) . . . . ?
C4 C5 C14 C13 -174.7(13) . . . . ?
C6 C5 C14 C13 3.6(19) . . . . ?
C1 Pt1 N1 C19 -86(43) . . . . ?
P2 Pt1 N1 C19 77.2(11) . . . . ?
P1 Pt1 N1 C19 -93.0(11) . . . . ?
C1 Pt1 N1 C15 89(43) . . . . ?
P2 Pt1 N1 C15 -107.3(11) . . . . ?
P1 Pt1 N1 C15 82.4(11) . . . . ?
C19 N1 C15 C16 -2(2) . . . . ?
Pt1 N1 C15 C16 -177.3(10) . . . . ?
N1 C15 C16 C17 1(2) . . . . ?
C15 C16 C17 C18 0(2) . . . . ?
C15 C16 C17 N2 -172.6(14) . . . . ?
C15 C16 C17 C20A 175.0(16) . . . . ?
C16 C17 C18 C19 0(2) . . . . ?
N2 C17 C18 C19 170.3(18) . . . . ?
C20A C17 C18 C19 -176.0(14) . . . . ?
C15 N1 C19 C18 2(2) . . . . ?
Pt1 N1 C19 C18 177.6(11) . . . . ?
C17 C18 C19 N1 -1(2) . . . . ?
C25 N3 C21 C22 4(5) . . . . ?
Pt2 N3 C21 C22 173(3) 5_666 . . . ?
N3 C21 C22 C23 0(5) . . . . ?
C21 C22 C23 C24 1(4) . . . . ?
C21 C22 C23 C20 -177(3) . . . . ?
C22 C23 C24 C25 -5(4) . . . . ?
C20 C23 C24 C25 173(3) . . . . ?
C21 N3 C25 C24 -8(4) . . . . ?
Pt2 N3 C25 C24 -177(2) 5_666 . . . ?
C23 C24 C25 N3 9(5) . . . . ?
C16 C17 N2 C20 -174(2) . . . . ?
C18 C17 N2 C20 15(3) . . . . ?
C20A C17 N2 C20 -12(3) . . . . ?
C17 N2 C20 O1 9(4) . . . . ?
C17 N2 C20 C23 -176(2) . . . . ?
C22 C23 C20 O1 20(5) . . . . ?
C24 C23 C20 O1 -158(3) . . . . ?
C22 C23 C20 N2 -155(3) . . . . ?
C24 C23 C20 N2 27(4) . . . . ?
C21A C22A C23A C24A 5(4) . . . . ?
C21A C22A C23A N2A 176(3) . . . . ?
C22A C23A C24A C25A -10(3) . . . . ?
N2A C23A C24A C25A 178(2) . . . . ?
C22A C23A N2A C20A 18(3) . . . . ?
C24A C23A N2A C20A -171(2) . . . . ?
C23A N2A C20A O1A -13(4) . . . . ?
C23A N2A C20A C17 175.8(17) . . . . ?
C16 C17 C20A O1A -139(2) . . . . ?
C18 C17 C20A O1A 36(3) . . . . ?
N2 C17 C20A O1A -164(5) . . . . ?
C16 C17 C20A N2A 32(3) . . . . ?
C18 C17 C20A N2A -153.1(16) . . . . ?
N2 C17 C20A N2A 7(2) . . . . ?
C29 P1 C27 C26 55(2) . . . . ?
C31 P1 C27 C26 -57(2) . . . . ?
Pt1 P1 C27 C26 -176(2) . . . . ?
C31 P1 C29 C28 53(2) . . . . ?
C27 P1 C29 C28 -59(2) . . . . ?
Pt1 P1 C29 C28 175(2) . . . . ?
C29 P1 C31 C30 71.9(16) . . . . ?
C27 P1 C31 C30 -176.8(14) . . . . ?
Pt1 P1 C31 C30 -54.9(16) . . . . ?
C37 P2 C33 C32 51.4(16) . . . . ?
C35 P2 C33 C32 -62.7(17) . . . . ?
Pt1 P2 C33 C32 173.5(13) . . . . ?
C33 P2 C35 C34 66(2) . . . . ?
C37 P2 C35 C34 -45(2) . . . . ?
Pt1 P2 C35 C34 -168.2(16) . . . . ?
C33 P2 C37 C36 61.7(16) . . . . ?
C35 P2 C37 C36 176.5(14) . . . . ?
Pt1 P2 C37 C36 -61.8(15) . . . . ?
C43 P4 C39 C38 -174.3(12) . . . . ?
C41 P4 C39 C38 -60.9(14) . . . . ?
Pt2 P4 C39 C38 60.1(14) . . . . ?
C43 P4 C41 C40 62.0(14) . . . . ?
C39 P4 C41 C40 -52.9(13) . . . . ?
Pt2 P4 C41 C40 -172.9(10) . . . . ?
C39 P4 C43 C42 177(2) . . . . ?
C41 P4 C43 C42 68(2) . . . . ?
Pt2 P4 C43 C42 -58(3) . . . . ?
C39 P4 C43 C42A 44(3) . . . . ?
C41 P4 C43 C42A -65(3) . . . . ?
Pt2 P4 C43 C42A 169(2) . . . . ?
C47 P3 C45 C44 55.7(15) . . . . ?
C49 P3 C45 C44 -54.6(15) . . . . ?
Pt2 P3 C45 C44 179.4(11) . . . . ?
C45 P3 C47 C46 67.9(15) . . . . ?
C49 P3 C47 C46 176.3(14) . . . . ?
Pt2 P3 C47 C46 -55.8(15) . . . . ?
C45 P3 C49 C48 144.5(15) . . . . ?
C47 P3 C49 C48 34.4(17) . . . . ?
Pt2 P3 C49 C48 -91.5(15) . . . . ?
O5 N5 O6 N5 22(100) . . . 5_666 ?
O7 N5 O6 N5 -168(100) . . . 5_666 ?
